data_4088460
loop_
_publ_author_name
'Song, Zhiyi'
'Hsieh, Yi-Fang'
'Nakajima, Kiyohiko'
'Kanno, Ken-ichiro'
'Takahashi, Tamotsu'

_publ_section_title
;
 Separation of Five Linearly Aligned Carbons into Two-Carbon and
 Three-Carbon Groups on Titanium
;
_journal_issue 8
_journal_name_full Organometallics
_journal_page_first 1092
_journal_paper_doi 10.1021/acs.organomet.6b00112
_journal_volume 35
_journal_year 2016
_chemical_absolute_configuration ad
_chemical_formula_moiety 'C23 H24 N4 '
_chemical_formula_sum 'C23 H24 N4'
_chemical_formula_weight 356.47
_space_group_IT_number 19
_space_group_name_Hall 'P 2ac 2ab'
_space_group_name_H-M_alt 'P 21 21 21'
_symmetry_cell_setting orthorhombic
_symmetry_Int_Tables_number 19
_symmetry_space_group_name_Hall 'P 2ac 2ab'
_symmetry_space_group_name_H-M 'P 21 21 21'
_cell_angle_alpha 90.0000
_cell_angle_beta 90.0000
_cell_angle_gamma 90.0000
_cell_formula_units_Z 4
_cell_length_a 9.7053(3)
_cell_length_b 12.6208(3)
_cell_length_c 15.5751(5)
_cell_measurement_reflns_used 18226
_cell_measurement_temperature 298.1
_cell_measurement_theta_max 27.6
_cell_measurement_theta_min 3.1
_cell_volume 1907.77(10)
_computing_cell_refinement PROCESS-AUTO
_computing_data_collection PROCESS-AUTO
_computing_data_reduction CrystalStructure
_computing_publication_material 'CrystalStructure 3.8'
_computing_structure_refinement CRYSTALS
_computing_structure_solution SIR2004
_diffrn_ambient_temperature 298
_diffrn_detector_area_resol_mean 6.85
_diffrn_measured_fraction_theta_full 0.998
_diffrn_measured_fraction_theta_max 0.998
_diffrn_measurement_device_type 'Rigaku SCXmini'
_diffrn_measurement_method \w
_diffrn_radiation_type 'Mo K\a'
_diffrn_radiation_wavelength 0.71075
_diffrn_reflns_av_R_equivalents 0.043
_diffrn_reflns_limit_h_max 12
_diffrn_reflns_limit_h_min -12
_diffrn_reflns_limit_k_max 16
_diffrn_reflns_limit_k_min -16
_diffrn_reflns_limit_l_max 20
_diffrn_reflns_limit_l_min -20
_diffrn_reflns_number 20091
_diffrn_reflns_theta_full 27.48
_diffrn_reflns_theta_max 27.48
_exptl_absorpt_coefficient_mu 0.075
_exptl_absorpt_correction_T_max 0.988
_exptl_absorpt_correction_T_min 0.977
_exptl_absorpt_correction_type numerical
_exptl_absorpt_process_details
;
    Higashi, T. (1999). Program for Absorption Correction.
    Rigaku Corporation, Tokyo, Japan.
;
_exptl_crystal_colour Colorless
_exptl_crystal_density_diffrn 1.241
_exptl_crystal_density_method 'not measured'
_exptl_crystal_description Prism
_exptl_crystal_F_000 760.00
_exptl_crystal_size_max 0.30
_exptl_crystal_size_mid 0.26
_exptl_crystal_size_min 0.16
_refine_diff_density_max 0.26
_refine_diff_density_min -0.31
_refine_ls_abs_structure_details Flack
_refine_ls_abs_structure_Flack 0.024
_refine_ls_extinction_method none
_refine_ls_goodness_of_fit_ref 1.014
_refine_ls_hydrogen_treatment refall
_refine_ls_number_parameters 340
_refine_ls_number_reflns 3071
_refine_ls_R_factor_gt 0.0428
_refine_ls_shift/su_max 0.0011
_refine_ls_structure_factor_coef F
_refine_ls_weighting_details 'w = 1/[0.0001Fo^2^ + 0.9500\s(Fo^2^)]'
_refine_ls_weighting_scheme calc
_refine_ls_wR_factor_ref 0.0365
_reflns_number_gt 3041
_reflns_number_total 4364
_reflns_threshold_expression F^2^>2.0\s(F^2^)
_cod_data_source_file om6b00112_si_003.cif
_cod_data_source_block '_tt112x_in_P212121'
_cod_original_formula_sum 'C23 H24 N4 '
_cod_database_code 4088460

loop_
_symmetry_equiv_pos_site_id
_symmetry_equiv_pos_as_xyz
1 +X,+Y,+Z
2 1/2+X,1/2-Y,-Z
3 -X,1/2+Y,1/2-Z
4 1/2-X,-Y,1/2+Z

loop_
_atom_site_label
_atom_site_type_symbol
_atom_site_fract_x
_atom_site_fract_y
_atom_site_fract_z
_atom_site_U_iso_or_equiv
_atom_site_adp_type
_atom_site_occupancy
_atom_site_symmetry_multiplicity
_atom_site_calc_flag
N(1) N 0.2347(2) 0.66955(16) 0.41445(13) 0.0794(7) Uani 1.00 1 d
N(2) N 0.4489(2) 0.39437(18) 0.45864(14) 0.0701(7) Uani 1.00 1 d
N(3) N -0.0384(2) 0.52384(17) 0.34829(13) 0.0674(7) Uani 1.00 1 d
N(4) N 0.1629(2) 0.25098(16) 0.40380(13) 0.0699(7) Uani 1.00 1 d
C(1) C -0.0374(2) 0.50848(15) 0.60735(13) 0.0403(5) Uani 1.00 1 d
C(2) C -0.1115(2) 0.47181(18) 0.68801(17) 0.0549(7) Uani 1.00 1 d
C(3) C -0.0439(2) 0.4906(2) 0.75890(17) 0.0603(8) Uani 1.00 1 d
C(4) C 0.0901(3) 0.5438(2) 0.74412(15) 0.0522(7) Uani 1.00 1 d
C(5) C 0.0981(2) 0.56218(15) 0.64429(13) 0.0407(6) Uani 1.00 1 d
C(6) C 0.1075(2) 0.68254(17) 0.62857(17) 0.0511(7) Uani 1.00 1 d
C(7) C 0.2422(3) 0.7315(2) 0.66156(19) 0.0639(8) Uani 1.00 1 d
C(8) C 0.3677(3) 0.6766(2) 0.62458(18) 0.0598(8) Uani 1.00 1 d
C(9) C 0.3621(2) 0.55674(18) 0.63931(16) 0.0482(7) Uani 1.00 1 d
C(10) C 0.2281(2) 0.50283(15) 0.60874(11) 0.0361(5) Uani 1.00 1 d
C(11) C 0.2162(2) 0.38641(15) 0.63568(12) 0.0388(5) Uani 1.00 1 d
C(12) C 0.1001(2) 0.34087(17) 0.61103(13) 0.0393(6) Uani 1.00 1 d
C(13) C 0.0048(2) 0.40718(16) 0.55727(13) 0.0388(5) Uani 1.00 1 d
C(14) C 0.2264(2) 0.49600(14) 0.50603(11) 0.0365(5) Uani 1.00 1 d
C(15) C 0.0921(2) 0.43106(15) 0.47494(13) 0.0372(5) Uani 1.00 1 d
C(16) C -0.1324(2) 0.58284(19) 0.55611(18) 0.0519(7) Uani 1.00 1 d
C(17) C -0.2651(2) 0.5331(2) 0.5226(2) 0.0747(10) Uani 1.00 1 d
C(18) C 0.3292(2) 0.3313(2) 0.68510(17) 0.0518(7) Uani 1.00 1 d
C(19) C 0.2999(4) 0.2162(2) 0.7039(2) 0.0768(11) Uani 1.00 1 d
C(20) C 0.2308(2) 0.59760(18) 0.45775(14) 0.0483(6) Uani 1.00 1 d
C(21) C 0.3523(2) 0.43826(18) 0.47911(13) 0.0468(6) Uani 1.00 1 d
C(22) C 0.0170(2) 0.48668(17) 0.40503(15) 0.0447(6) Uani 1.00 1 d
C(23) C 0.1334(2) 0.32860(17) 0.43538(13) 0.0462(6) Uani 1.00 1 d
H(1) H -0.200(2) 0.4374(14) 0.6814(12) 0.049(6) Uiso 1.00 1 d
H(2) H -0.076(2) 0.4708(16) 0.8195(14) 0.068(6) Uiso 1.00 1 d
H(3) H 0.095(2) 0.6110(18) 0.7732(13) 0.053(6) Uiso 1.00 1 d
H(4) H 0.165(2) 0.4995(17) 0.7652(13) 0.060(7) Uiso 1.00 1 d
H(5) H 0.095(2) 0.6992(16) 0.5656(15) 0.066(7) Uiso 1.00 1 d
H(6) H 0.028(2) 0.7214(18) 0.6569(13) 0.070(7) Uiso 1.00 1 d
H(7) H 0.241(2) 0.8124(19) 0.6471(14) 0.083(7) Uiso 1.00 1 d
H(8) H 0.236(2) 0.7250(18) 0.7261(15) 0.070(7) Uiso 1.00 1 d
H(9) H 0.377(2) 0.6922(17) 0.5580(15) 0.072(7) Uiso 1.00 1 d
H(10) H 0.450(2) 0.7009(15) 0.6525(11) 0.048(6) Uiso 1.00 1 d
H(11) H 0.446(2) 0.5191(15) 0.6133(12) 0.053(6) Uiso 1.00 1 d
H(12) H 0.3697(19) 0.5434(12) 0.7041(12) 0.039(5) Uiso 1.00 1 d
H(13) H 0.0729(17) 0.2717(15) 0.6248(11) 0.039(5) Uiso 1.00 1 d
H(14) H -0.0762(16) 0.3674(11) 0.5393(10) 0.021(4) Uiso 1.00 1 d
H(15) H -0.0807(19) 0.6151(13) 0.5063(12) 0.039(5) Uiso 1.00 1 d
H(16) H -0.148(2) 0.6419(16) 0.5919(13) 0.054(6) Uiso 1.00 1 d
H(17) H -0.323(2) 0.586(2) 0.4962(17) 0.100(9) Uiso 1.00 1 d
H(18) H -0.318(3) 0.493(2) 0.563(2) 0.126(12) Uiso 1.00 1 d
H(19) H -0.248(3) 0.475(2) 0.4765(19) 0.112(11) Uiso 1.00 1 d
H(20) H 0.413(2) 0.3406(17) 0.6540(13) 0.060(7) Uiso 1.00 1 d
H(21) H 0.341(2) 0.3719(16) 0.7395(14) 0.059(6) Uiso 1.00 1 d
H(22) H 0.284(2) 0.180(2) 0.6514(17) 0.090(9) Uiso 1.00 1 d
H(23) H 0.381(2) 0.186(2) 0.7304(17) 0.089(9) Uiso 1.00 1 d
H(24) H 0.215(3) 0.213(2) 0.744(2) 0.135(14) Uiso 1.00 1 d

loop_
_atom_site_aniso_label
_atom_site_aniso_U_11
_atom_site_aniso_U_22
_atom_site_aniso_U_33
_atom_site_aniso_U_12
_atom_site_aniso_U_13
_atom_site_aniso_U_23
N(1) 0.121(2) 0.0586(13) 0.0581(12) -0.0344(14) -0.0194(14) 0.0147(11)
N(2) 0.0499(12) 0.0985(17) 0.0620(13) 0.0103(12) 0.0077(11) -0.0158(12)
N(3) 0.0675(13) 0.0766(15) 0.0580(13) -0.0000(12) -0.0147(11) 0.0100(11)
N(4) 0.0807(16) 0.0534(12) 0.0756(14) 0.0023(12) 0.0058(12) -0.0230(12)
C(1) 0.0388(11) 0.0359(11) 0.0462(12) -0.0008(10) 0.0068(10) -0.0011(10)
C(2) 0.0507(15) 0.0529(15) 0.0611(16) -0.0035(13) 0.0184(13) -0.0004(12)
C(3) 0.0764(18) 0.0592(16) 0.0454(15) -0.0034(14) 0.0230(14) 0.0011(12)
C(4) 0.0659(17) 0.0506(15) 0.0400(13) 0.0013(14) 0.0065(12) -0.0065(11)
C(5) 0.0462(12) 0.0340(11) 0.0420(12) -0.0021(10) 0.0055(10) -0.0034(9)
C(6) 0.0628(16) 0.0352(12) 0.0552(15) -0.0017(12) 0.0038(13) -0.0071(11)
C(7) 0.086(2) 0.0429(14) 0.0633(17) -0.0139(14) -0.0032(15) -0.0102(12)
C(8) 0.0604(16) 0.0625(17) 0.0565(16) -0.0271(14) -0.0127(13) -0.0000(13)
C(9) 0.0482(14) 0.0571(15) 0.0395(14) -0.0077(12) -0.0064(11) -0.0004(11)
C(10) 0.0370(10) 0.0394(11) 0.0318(10) -0.0033(10) -0.0011(8) -0.0013(9)
C(11) 0.0439(12) 0.0396(11) 0.0329(10) 0.0036(10) 0.0040(10) -0.0014(8)
C(12) 0.0492(13) 0.0294(11) 0.0395(11) -0.0009(10) 0.0063(11) 0.0026(9)
C(13) 0.0349(11) 0.0360(11) 0.0455(12) -0.0087(9) 0.0026(10) -0.0011(9)
C(14) 0.0350(10) 0.0379(11) 0.0367(10) -0.0044(10) -0.0001(9) -0.0011(9)
C(15) 0.0368(11) 0.0348(11) 0.0401(11) -0.0007(9) 0.0001(9) -0.0026(9)
C(16) 0.0495(14) 0.0431(14) 0.0631(16) 0.0090(12) 0.0028(13) -0.0027(13)
C(17) 0.0384(15) 0.085(2) 0.101(2) 0.0066(15) -0.0056(16) 0.014(2)
C(18) 0.0537(16) 0.0552(15) 0.0465(14) 0.0091(12) -0.0032(12) 0.0036(13)
C(19) 0.097(2) 0.0534(17) 0.080(2) 0.0212(17) -0.028(2) 0.0059(16)
C(20) 0.0595(14) 0.0463(12) 0.0390(12) -0.0160(12) -0.0055(11) -0.0017(10)
C(21) 0.0430(13) 0.0613(15) 0.0361(12) -0.0075(12) 0.0018(11) -0.0037(11)
C(22) 0.0435(12) 0.0468(13) 0.0438(12) -0.0061(11) -0.0016(10) 0.0006(11)
C(23) 0.0482(13) 0.0446(13) 0.0459(13) -0.0045(11) 0.0004(11) -0.0063(11)

loop_
_atom_type_symbol
_atom_type_description
_atom_type_scat_dispersion_real
_atom_type_scat_dispersion_imag
_atom_type_scat_source
C C 0.003 0.002
;
International Tables for Crystallography
(1992, Vol. C, Tables 4.2.6.8 and 6.1.1.4)
;
H H 0.000 0.000
;
International Tables for Crystallography
(1992, Vol. C, Table 6.1.1.4)
;
N N 0.006 0.003
;
International Tables for Crystallography
(1992, Vol. C, Tables 4.2.6.8 and 6.1.1.4)
;

loop_
_geom_angle_atom_site_label_1
_geom_angle_atom_site_label_2
_geom_angle_atom_site_label_3
_geom_angle
_geom_angle_publ_flag
C(2) C(1) C(5) 102.87(16) yes
C(2) C(1) C(13) 106.82(16) yes
C(2) C(1) C(16) 109.30(18) yes
C(5) C(1) C(13) 108.37(15) yes
C(5) C(1) C(16) 115.10(16) yes
C(13) C(1) C(16) 113.56(17) yes
C(1) C(2) C(3) 113.9(2) yes
C(2) C(3) C(4) 113.1(2) yes
C(3) C(4) C(5) 105.3(2) yes
C(1) C(5) C(4) 104.73(17) yes
C(1) C(5) C(6) 114.33(17) yes
C(1) C(5) C(10) 109.54(15) yes
C(4) C(5) C(6) 107.74(18) yes
C(4) C(5) C(10) 108.57(17) yes
C(6) C(5) C(10) 111.54(17) yes
C(5) C(6) C(7) 113.2(2) yes
C(6) C(7) C(8) 111.9(2) yes
C(7) C(8) C(9) 111.5(2) yes
C(8) C(9) C(10) 114.80(19) yes
C(5) C(10) C(9) 111.00(15) yes
C(5) C(10) C(11) 107.50(15) yes
C(5) C(10) C(14) 111.73(14) yes
C(9) C(10) C(11) 113.69(16) yes
C(9) C(10) C(14) 109.90(15) yes
C(11) C(10) C(14) 102.77(14) yes
C(10) C(11) C(12) 113.68(17) yes
C(10) C(11) C(18) 121.75(18) yes
C(12) C(11) C(18) 124.57(19) yes
C(11) C(12) C(13) 116.38(18) yes
C(1) C(13) C(12) 109.94(16) yes
C(1) C(13) C(15) 113.30(15) yes
C(12) C(13) C(15) 103.34(15) yes
C(10) C(14) C(15) 109.57(14) yes
C(10) C(14) C(20) 117.27(15) yes
C(10) C(14) C(21) 107.48(15) yes
C(15) C(14) C(20) 108.00(15) yes
C(15) C(14) C(21) 109.33(15) yes
C(20) C(14) C(21) 104.92(16) yes
C(13) C(15) C(14) 106.80(15) yes
C(13) C(15) C(22) 115.17(16) yes
C(13) C(15) C(23) 108.51(16) yes
C(14) C(15) C(22) 112.08(15) yes
C(14) C(15) C(23) 110.39(15) yes
C(22) C(15) C(23) 103.83(16) yes
C(1) C(16) C(17) 115.6(2) yes
C(11) C(18) C(19) 113.9(2) yes
N(1) C(20) C(14) 173.8(2) yes
N(2) C(21) C(14) 179.8(2) yes
N(3) C(22) C(15) 175.6(2) yes
N(4) C(23) C(15) 178.5(2) yes
C(1) C(2) H(1) 118.0(11) no
C(3) C(2) H(1) 128.1(11) no
C(2) C(3) H(2) 125.4(12) no
C(4) C(3) H(2) 121.5(12) no
C(3) C(4) H(3) 111.9(12) no
C(3) C(4) H(4) 110.1(13) no
C(5) C(4) H(3) 109.5(12) no
C(5) C(4) H(4) 112.4(12) no
H(3) C(4) H(4) 107.9(18) no
C(5) C(6) H(5) 110.6(12) no
C(5) C(6) H(6) 111.3(12) no
C(7) C(6) H(5) 110.1(12) no
C(7) C(6) H(6) 107.8(12) no
H(5) C(6) H(6) 103.4(17) no
C(6) C(7) H(7) 108.1(13) no
C(6) C(7) H(8) 104.3(13) no
C(8) C(7) H(7) 112.0(13) no
C(8) C(7) H(8) 113.0(13) no
H(7) C(7) H(8) 107.0(18) no
C(7) C(8) H(9) 110.8(11) no
C(7) C(8) H(10) 110.5(11) no
C(9) C(8) H(9) 109.5(11) no
C(9) C(8) H(10) 106.1(11) no
H(9) C(8) H(10) 108.4(16) no
C(8) C(9) H(11) 111.8(11) no
C(8) C(9) H(12) 107.9(9) no
C(10) C(9) H(11) 109.9(11) no
C(10) C(9) H(12) 107.0(10) no
H(11) C(9) H(12) 104.8(15) no
C(11) C(12) H(13) 125.4(10) no
C(13) C(12) H(13) 118.3(10) no
C(1) C(13) H(14) 110.9(9) no
C(12) C(13) H(14) 111.7(9) no
C(15) C(13) H(14) 107.5(9) no
C(1) C(16) H(15) 110.2(10) no
C(1) C(16) H(16) 105.8(12) no
C(17) C(16) H(15) 108.8(10) no
C(17) C(16) H(16) 113.1(12) no
H(15) C(16) H(16) 102.4(16) no
C(16) C(17) H(17) 110.7(16) no
C(16) C(17) H(18) 116.2(18) no
C(16) C(17) H(19) 112.9(16) no
H(17) C(17) H(18) 109(2) no
H(17) C(17) H(19) 107(2) no
H(18) C(17) H(19) 100(2) no
C(11) C(18) H(20) 107.6(13) no
C(11) C(18) H(21) 106.1(12) no
C(19) C(18) H(20) 112.2(13) no
C(19) C(18) H(21) 110.5(12) no
H(20) C(18) H(21) 106.0(18) no
C(18) C(19) H(22) 109.2(16) no
C(18) C(19) H(23) 108.1(16) no
C(18) C(19) H(24) 107.8(19) no
H(22) C(19) H(23) 108(2) no
H(22) C(19) H(24) 112(2) no
H(23) C(19) H(24) 112(2) no

loop_
_geom_bond_atom_site_label_1
_geom_bond_atom_site_label_2
_geom_bond_distance
_geom_bond_publ_flag
N(1) C(20) 1.132(3) yes
N(3) C(22) 1.136(3) yes
N(4) C(23) 1.133(2) yes
C(1) C(2) 1.520(3) yes
C(1) C(5) 1.587(2) yes
C(1) C(13) 1.553(2) yes
C(1) C(16) 1.539(3) yes
C(2) C(3) 1.306(3) yes
C(3) C(4) 1.482(3) yes
C(4) C(5) 1.574(3) yes
C(5) C(6) 1.541(2) yes
C(5) C(10) 1.568(2) yes
C(6) C(7) 1.534(3) yes
C(7) C(8) 1.515(4) yes
C(8) C(9) 1.531(3) yes
C(9) C(10) 1.543(3) yes
C(10) C(11) 1.532(2) yes
C(10) C(14) 1.602(2) yes
C(11) C(12) 1.322(2) yes
C(11) C(18) 1.510(3) yes
C(12) C(13) 1.502(2) yes
C(13) C(15) 1.566(2) yes
C(14) C(15) 1.614(2) yes
C(14) C(20) 1.487(2) yes
C(14) C(21) 1.483(2) yes
C(15) C(22) 1.486(2) yes
C(15) C(23) 1.487(2) yes
C(16) C(17) 1.525(3) yes
C(18) C(19) 1.510(3) yes
C(2) H(1) 0.966(19) ?
C(3) H(2) 1.03(2) ?
C(4) H(3) 0.96(2) ?
C(6) H(5) 1.01(2) ?
C(6) H(6) 1.01(2) ?
C(7) H(7) 1.05(2) ?
C(7) H(8) 1.01(2) ?
C(8) H(9) 1.06(2) ?
C(8) H(10) 0.96(2) ?
C(9) H(11) 1.02(2) ?
C(9) H(12) 1.03(2) ?
C(12) H(13) 0.936(18) ?
C(13) H(14) 0.974(15) ?
C(16) H(15) 1.010(19) ?
C(16) H(16) 0.94(2) ?
C(17) H(17) 0.96(2) ?
C(17) H(18) 0.96(3) ?
C(17) H(19) 1.04(2) ?
C(18) H(20) 0.95(2) ?
C(18) H(21) 1.00(2) ?
C(19) H(22) 0.95(2) ?
C(19) H(23) 0.97(2) ?
C(19) H(24) 1.03(3) ?

loop_
_geom_contact_atom_site_label_1
_geom_contact_atom_site_label_2
_geom_contact_distance
_geom_contact_site_symmetry_2
N(1) C(16) 3.411(3) 2_566
N(1) C(19) 3.597(4) 4_564
N(2) N(4) 3.422(2) .
N(2) N(4) 3.503(2) 2_556
N(2) C(3) 3.555(3) 4_564
N(2) C(4) 3.452(3) 4_564
N(2) C(9) 3.582(3) .
N(2) C(10) 3.454(2) .
N(2) C(11) 3.566(2) .
N(2) C(12) 3.485(3) 2_556
N(2) C(14) 2.618(2) .
N(2) C(15) 3.503(2) .
N(2) C(17) 3.430(3) 1_655
N(2) C(20) 3.326(3) .
N(2) C(21) 1.134(3) .
N(2) C(23) 3.193(3) .
N(3) C(19) 3.508(3) 2_456
N(4) N(2) 3.422(2) .
N(4) N(2) 3.503(2) 2_456
C(3) N(2) 3.555(3) 4_565
C(4) N(2) 3.452(3) 4_565
C(9) N(2) 3.582(3) .
C(10) N(2) 3.454(2) .
C(11) N(2) 3.566(2) .
C(12) N(2) 3.485(3) 2_456
C(14) N(2) 2.618(2) .
C(15) N(2) 3.503(2) .
C(16) N(1) 3.411(3) 2_466
C(17) N(2) 3.430(3) 1_455
C(19) N(1) 3.597(4) 4_565
C(19) N(3) 3.508(3) 2_556
C(20) N(2) 3.326(3) .
C(21) N(2) 1.134(3) .
C(23) N(2) 3.193(3) .
N(1) H(4) 3.30(2) 4_564
N(1) H(5) 2.74(2) .
N(1) H(6) 3.35(2) 2_566
N(1) H(9) 2.64(2) .
N(1) H(10) 3.38(2) 2_466
N(1) H(15) 3.448(18) .
N(1) H(15) 3.481(17) 2_566
N(1) H(16) 2.64(2) 2_566
N(1) H(17) 3.43(2) 2_566
N(1) H(21) 2.87(2) 4_564
N(1) H(23) 3.58(2) 4_564
N(1) H(24) 3.08(3) 4_564
N(2) H(2) 3.02(2) 4_564
N(2) H(3) 2.92(2) 4_564
N(2) H(4) 3.48(2) 4_564
N(2) H(11) 2.878(19) .
N(2) H(13) 2.744(18) 2_556
N(2) H(14) 3.313(15) 2_556
N(2) H(17) 3.33(2) 1_655
N(2) H(18) 3.05(3) 1_655
N(2) H(19) 3.13(2) 1_655
N(2) H(20) 3.14(2) .
N(3) H(7) 2.98(2) 2_466
N(3) H(10) 3.476(19) 2_466
N(3) H(12) 2.906(19) 4_564
N(3) H(14) 3.590(15) .
N(3) H(15) 2.748(19) .
N(3) H(19) 2.91(2) .
N(3) H(21) 2.88(2) 4_564
N(3) H(22) 3.09(2) 2_456
N(3) H(23) 3.02(2) 2_456
N(4) H(1) 3.031(18) 2_556
N(4) H(3) 3.56(2) 4_564
N(4) H(8) 2.95(2) 4_564
N(4) H(13) 3.560(17) .
N(4) H(14) 3.464(15) .
N(4) H(14) 3.071(16) 2_556
N(4) H(18) 3.13(3) 2_556
N(4) H(19) 3.52(2) 2_556
N(4) H(20) 2.83(2) 2_456
N(4) H(23) 3.53(2) 2_456
C(1) H(1) 2.150(19) .
C(1) H(2) 3.36(2) .
C(1) H(3) 3.16(2) .
C(1) H(4) 3.15(2) .
C(1) H(5) 2.80(2) .
C(1) H(6) 2.87(2) .
C(1) H(13) 3.186(18) .
C(1) H(14) 2.106(15) .
C(1) H(15) 2.113(18) .
C(1) H(16) 2.01(2) .
C(1) H(17) 3.41(2) .
C(1) H(18) 2.82(3) .
C(1) H(19) 2.92(2) .
C(2) H(1) 0.966(19) .
C(2) H(2) 2.08(2) .
C(2) H(3) 2.98(2) .
C(2) H(4) 2.96(2) .
C(2) H(6) 3.46(2) .
C(2) H(7) 3.50(2) 3_546
C(2) H(8) 3.60(2) 3_546
C(2) H(13) 3.249(18) .
C(2) H(14) 2.687(15) .
C(2) H(15) 3.372(18) .
C(2) H(16) 2.64(2) .
C(2) H(18) 2.80(3) .
C(2) H(19) 3.55(2) .
C(2) H(24) 3.38(3) 3_556
C(3) H(1) 2.049(19) .
C(3) H(2) 1.03(2) .
C(3) H(3) 2.04(2) .
C(3) H(4) 2.03(2) .
C(3) H(6) 3.39(2) .
C(3) H(7) 3.29(2) 3_546
C(3) H(16) 3.38(2) .
C(3) H(24) 3.26(3) 3_556
C(4) H(1) 3.268(19) .
C(4) H(2) 2.20(2) .
C(4) H(3) 0.96(2) .
C(4) H(4) 0.98(2) .
C(4) H(5) 3.40(2) .
C(4) H(6) 2.69(2) .
C(4) H(8) 2.70(2) .
C(4) H(12) 2.784(18) .
C(4) H(16) 3.54(2) .
C(4) H(21) 3.26(2) .
C(5) H(1) 3.343(19) .
C(5) H(2) 3.41(2) .
C(5) H(3) 2.10(2) .
C(5) H(4) 2.14(2) .
C(5) H(5) 2.12(2) .
C(5) H(6) 2.13(2) .
C(5) H(7) 3.45(2) .
C(5) H(8) 2.76(2) .
C(5) H(9) 3.44(2) .
C(5) H(11) 3.45(2) .
C(5) H(12) 2.806(18) .
C(5) H(14) 3.403(15) .
C(5) H(15) 2.842(18) .
C(5) H(16) 2.72(2) .
C(6) H(3) 2.43(2) .
C(6) H(4) 3.19(2) .
C(6) H(5) 1.01(2) .
C(6) H(6) 1.01(2) .
C(6) H(7) 2.11(2) .
C(6) H(8) 2.04(2) .
C(6) H(9) 2.84(2) .
C(6) H(10) 3.35(2) .
C(6) H(12) 3.308(18) .
C(6) H(15) 2.772(18) .
C(6) H(16) 2.60(2) .
C(6) H(17) 3.58(2) 2_566
C(7) H(1) 3.592(19) 3_556
C(7) H(2) 3.43(2) 3_556
C(7) H(3) 2.71(2) .
C(7) H(4) 3.43(2) .
C(7) H(5) 2.11(2) .
C(7) H(6) 2.08(2) .
C(7) H(7) 1.05(2) .
C(7) H(8) 1.01(2) .
C(7) H(9) 2.13(2) .
C(7) H(10) 2.06(2) .
C(7) H(11) 3.41(2) .
C(7) H(12) 2.759(17) .
C(7) H(17) 3.43(2) 2_566
C(8) H(5) 2.82(2) .
C(8) H(6) 3.38(2) .
C(8) H(7) 2.14(2) .
C(8) H(8) 2.12(2) .
C(8) H(9) 1.06(2) .
C(8) H(10) 0.96(2) .
C(8) H(11) 2.134(19) .
C(8) H(12) 2.088(17) .
C(8) H(15) 3.365(18) 2_566
C(8) H(23) 3.32(2) 3_656
C(9) H(3) 3.39(2) .
C(9) H(4) 2.83(2) .
C(9) H(5) 3.36(2) .
C(9) H(7) 3.44(2) .
C(9) H(8) 2.80(2) .
C(9) H(9) 2.13(2) .
C(9) H(10) 2.019(19) .
C(9) H(11) 1.02(2) .
C(9) H(12) 1.03(2) .
C(9) H(18) 3.42(3) 1_655
C(9) H(20) 2.78(2) .
C(9) H(21) 2.81(2) .
C(10) H(3) 3.18(2) .
C(10) H(4) 2.51(2) .
C(10) H(5) 2.87(2) .
C(10) H(6) 3.45(2) .
C(10) H(8) 3.35(2) .
C(10) H(9) 2.90(2) .
C(10) H(10) 3.368(19) .
C(10) H(11) 2.12(2) .
C(10) H(12) 2.087(19) .
C(10) H(13) 3.292(18) .
C(10) H(14) 3.579(15) .
C(10) H(20) 2.81(2) .
C(10) H(21) 2.84(2) .
C(11) H(4) 2.52(2) .
C(11) H(11) 2.81(2) .
C(11) H(12) 2.698(17) .
C(11) H(13) 2.014(18) .
C(11) H(14) 3.219(16) .
C(11) H(20) 2.01(2) .
C(11) H(21) 2.03(2) .
C(11) H(22) 2.70(2) .
C(11) H(23) 3.34(2) .
C(11) H(24) 2.76(3) .
C(12) H(1) 3.341(19) .
C(12) H(4) 3.19(2) .
C(12) H(13) 0.936(18) .
C(12) H(14) 2.070(16) .
C(12) H(20) 3.11(2) .
C(12) H(21) 3.10(2) .
C(12) H(22) 2.78(2) .
C(12) H(24) 2.85(3) .
C(13) H(1) 2.798(19) .
C(13) H(13) 2.113(18) .
C(13) H(14) 0.974(15) .
C(13) H(15) 2.864(17) .
C(13) H(16) 3.36(2) .
C(13) H(18) 3.32(3) .
C(13) H(19) 2.88(2) .
C(14) H(5) 3.01(2) .
C(14) H(9) 2.99(2) .
C(14) H(11) 2.72(2) .
C(14) H(12) 3.436(19) .
C(14) H(14) 3.395(16) .
C(14) H(15) 3.338(18) .
C(14) H(20) 3.52(2) .
C(15) H(13) 3.086(18) .
C(15) H(14) 2.078(15) .
C(15) H(15) 2.906(17) .
C(15) H(19) 3.34(2) .
C(16) H(1) 2.758(19) .
C(16) H(5) 2.66(2) .
C(16) H(6) 2.82(2) .
C(16) H(9) 3.35(2) 2_466
C(16) H(14) 2.786(15) .
C(16) H(15) 1.010(19) .
C(16) H(16) 0.94(2) .
C(16) H(17) 2.07(2) .
C(16) H(18) 2.13(3) .
C(16) H(19) 2.15(2) .
C(17) H(1) 2.825(19) .
C(17) H(2) 3.52(2) 4_464
C(17) H(7) 3.28(2) 2_466
C(17) H(11) 3.15(2) 1_455
C(17) H(14) 2.793(15) .
C(17) H(15) 2.083(18) .
C(17) H(16) 2.08(2) .
C(17) H(17) 0.96(2) .
C(17) H(18) 0.96(3) .
C(17) H(19) 1.04(2) .
C(18) H(4) 2.93(2) .
C(18) H(11) 2.853(19) .
C(18) H(12) 2.721(16) .
C(18) H(13) 2.764(17) .
C(18) H(20) 0.95(2) .
C(18) H(21) 1.00(2) .
C(18) H(22) 2.03(2) .
C(18) H(23) 2.03(2) .
C(18) H(24) 2.07(3) .
C(19) H(10) 3.31(2) 3_646
C(19) H(13) 2.620(17) .
C(19) H(20) 2.07(2) .
C(19) H(21) 2.08(2) .
C(19) H(22) 0.95(2) .
C(19) H(23) 0.97(2) .
C(19) H(24) 1.03(3) .
C(20) H(4) 3.39(2) 4_564
C(20) H(5) 2.49(2) .
C(20) H(9) 2.42(2) .
C(20) H(11) 3.35(2) .
C(20) H(15) 3.124(18) .
C(20) H(16) 3.58(2) 2_566
C(20) H(21) 3.49(2) 4_564
C(21) H(2) 3.50(2) 4_564
C(21) H(3) 3.31(2) 4_564
C(21) H(4) 3.43(2) 4_564
C(21) H(9) 3.44(2) .
C(21) H(11) 2.50(2) .
C(21) H(18) 3.53(3) 1_655
C(21) H(20) 3.05(2) .
C(22) H(12) 3.34(2) 4_564
C(22) H(14) 2.731(15) .
C(22) H(15) 2.452(18) .
C(22) H(19) 2.80(2) .
C(22) H(21) 3.43(2) 4_564
C(22) H(22) 3.21(2) 2_456
C(22) H(23) 3.30(2) 2_456
C(23) H(8) 3.56(2) 4_564
C(23) H(13) 3.092(17) .
C(23) H(14) 2.645(16) .
C(23) H(20) 3.33(2) 2_456
C(23) H(23) 3.56(2) 2_456
H(1) N(4) 3.031(19) 2_456
H(1) C(1) 2.150(19) .
H(1) C(2) 0.966(19) .
H(1) C(3) 2.049(19) .
H(1) C(4) 3.268(19) .
H(1) C(5) 3.343(19) .
H(1) C(7) 3.592(19) 3_546
H(1) C(12) 3.341(19) .
H(1) C(13) 2.798(19) .
H(1) C(16) 2.758(19) .
H(1) C(17) 2.825(19) .
H(1) H(2) 2.50(3) .
H(1) H(7) 3.13(2) 3_546
H(1) H(8) 3.06(2) 3_546
H(1) H(13) 3.49(2) .
H(1) H(14) 2.67(2) .
H(1) H(16) 2.98(2) .
H(1) H(18) 2.28(3) .
H(1) H(19) 3.26(3) .
H(2) N(2) 3.02(2) 4_565
H(2) C(1) 3.36(2) .
H(2) C(2) 2.08(2) .
H(2) C(3) 1.03(2) .
H(2) C(4) 2.20(2) .
H(2) C(5) 3.41(2) .
H(2) C(7) 3.43(2) 3_546
H(2) C(17) 3.52(2) 4_465
H(2) C(21) 3.50(2) 4_565
H(2) H(1) 2.50(3) .
H(2) H(3) 2.53(3) .
H(2) H(4) 2.52(3) .
H(2) H(6) 3.20(3) 3_546
H(2) H(7) 2.61(3) 3_546
H(2) H(8) 3.54(3) 3_546
H(2) H(17) 3.01(3) 4_465
H(2) H(19) 3.06(3) 4_465
H(2) H(22) 3.35(3) 3_556
H(2) H(24) 3.48(4) 3_556
H(3) N(2) 2.92(2) 4_565
H(3) N(4) 3.56(2) 4_565
H(3) C(1) 3.16(2) .
H(3) C(2) 2.98(2) .
H(3) C(3) 2.04(2) .
H(3) C(4) 0.96(2) .
H(3) C(5) 2.10(2) .
H(3) C(6) 2.43(2) .
H(3) C(7) 2.71(2) .
H(3) C(9) 3.39(2) .
H(3) C(10) 3.18(2) .
H(3) C(21) 3.31(2) 4_565
H(3) H(2) 2.53(3) .
H(3) H(4) 1.57(3) .
H(3) H(5) 3.42(3) .
H(3) H(6) 2.38(3) .
H(3) H(7) 3.51(3) .
H(3) H(8) 2.11(3) .
H(3) H(12) 3.00(2) .
H(3) H(13) 3.05(2) 3_556
H(3) H(24) 3.28(4) 3_556
H(4) N(1) 3.30(2) 4_565
H(4) N(2) 3.48(2) 4_565
H(4) C(1) 3.15(2) .
H(4) C(2) 2.96(2) .
H(4) C(3) 2.03(2) .
H(4) C(4) 0.98(2) .
H(4) C(5) 2.14(2) .
H(4) C(6) 3.19(2) .
H(4) C(7) 3.43(2) .
H(4) C(9) 2.83(2) .
H(4) C(10) 2.51(2) .
H(4) C(11) 2.52(2) .
H(4) C(12) 3.19(2) .
H(4) C(18) 2.93(2) .
H(4) C(20) 3.39(2) 4_565
H(4) C(21) 3.43(2) 4_565
H(4) H(2) 2.52(3) .
H(4) H(3) 1.57(3) .
H(4) H(6) 3.53(3) .
H(4) H(8) 2.99(3) .
H(4) H(12) 2.27(2) .
H(4) H(20) 3.58(3) .
H(4) H(21) 2.38(3) .
H(5) N(1) 2.74(2) .
H(5) C(1) 2.80(2) .
H(5) C(4) 3.40(2) .
H(5) C(5) 2.12(2) .
H(5) C(6) 1.01(2) .
H(5) C(7) 2.11(2) .
H(5) C(8) 2.82(2) .
H(5) C(9) 3.36(2) .
H(5) C(10) 2.87(2) .
H(5) C(14) 3.01(2) .
H(5) C(16) 2.66(2) .
H(5) C(20) 2.49(2) .
H(5) H(3) 3.42(3) .
H(5) H(6) 1.59(3) .
H(5) H(7) 2.38(3) .
H(5) H(8) 2.87(3) .
H(5) H(9) 2.74(3) .
H(5) H(9) 3.17(3) 2_466
H(5) H(15) 2.21(2) .
H(5) H(16) 2.50(2) .
H(5) H(17) 2.99(3) 2_566
H(6) N(1) 3.35(2) 2_466
H(6) C(1) 2.87(2) .
H(6) C(2) 3.46(2) .
H(6) C(3) 3.39(2) .
H(6) C(4) 2.69(2) .
H(6) C(5) 2.13(2) .
H(6) C(6) 1.01(2) .
H(6) C(7) 2.08(2) .
H(6) C(8) 3.38(2) .
H(6) C(10) 3.45(2) .
H(6) C(16) 2.82(2) .
H(6) H(2) 3.20(3) 3_556
H(6) H(3) 2.38(3) .
H(6) H(4) 3.53(3) .
H(6) H(5) 1.59(3) .
H(6) H(7) 2.36(3) .
H(6) H(8) 2.28(3) .
H(6) H(13) 3.60(2) 3_556
H(6) H(15) 2.90(2) .
H(6) H(16) 2.23(3) .
H(6) H(24) 2.82(3) 3_556
H(7) N(3) 2.98(2) 2_566
H(7) C(2) 3.50(2) 3_556
H(7) C(3) 3.29(2) 3_556
H(7) C(5) 3.45(2) .
H(7) C(6) 2.11(2) .
H(7) C(7) 1.05(2) .
H(7) C(8) 2.14(2) .
H(7) C(9) 3.44(2) .
H(7) C(17) 3.28(2) 2_566
H(7) H(1) 3.13(2) 3_556
H(7) H(2) 2.61(3) 3_556
H(7) H(3) 3.51(3) .
H(7) H(5) 2.38(3) .
H(7) H(6) 2.36(3) .
H(7) H(8) 1.65(3) .
H(7) H(9) 2.44(3) .
H(7) H(10) 2.47(3) .
H(7) H(15) 3.09(2) 2_566
H(7) H(17) 2.65(3) 2_566
H(7) H(19) 3.30(3) 2_566
H(8) N(4) 2.95(2) 4_565
H(8) C(2) 3.60(2) 3_556
H(8) C(4) 2.70(2) .
H(8) C(5) 2.76(2) .
H(8) C(6) 2.04(2) .
H(8) C(7) 1.01(2) .
H(8) C(8) 2.12(2) .
H(8) C(9) 2.80(2) .
H(8) C(10) 3.35(2) .
H(8) C(23) 3.56(2) 4_565
H(8) H(1) 3.06(2) 3_556
H(8) H(2) 3.54(3) 3_556
H(8) H(3) 2.11(3) .
H(8) H(4) 2.99(3) .
H(8) H(5) 2.87(3) .
H(8) H(6) 2.28(3) .
H(8) H(7) 1.65(3) .
H(8) H(9) 2.98(3) .
H(8) H(10) 2.39(3) .
H(8) H(12) 2.66(2) .
H(9) N(1) 2.64(2) .
H(9) C(5) 3.44(2) .
H(9) C(6) 2.84(2) .
H(9) C(7) 2.13(2) .
H(9) C(8) 1.06(2) .
H(9) C(9) 2.13(2) .
H(9) C(10) 2.90(2) .
H(9) C(14) 2.99(2) .
H(9) C(16) 3.35(2) 2_566
H(9) C(20) 2.42(2) .
H(9) C(21) 3.44(2) .
H(9) H(5) 2.74(3) .
H(9) H(5) 3.17(3) 2_566
H(9) H(7) 2.44(3) .
H(9) H(8) 2.98(3) .
H(9) H(10) 1.64(3) .
H(9) H(11) 2.44(2) .
H(9) H(12) 2.95(2) .
H(9) H(15) 2.66(2) 2_566
H(9) H(16) 3.14(3) 2_566
H(9) H(17) 3.35(3) 1_655
H(9) H(17) 3.51(3) 2_566
H(10) N(1) 3.38(2) 2_566
H(10) N(3) 3.476(19) 2_566
H(10) C(6) 3.35(2) .
H(10) C(7) 2.06(2) .
H(10) C(8) 0.96(2) .
H(10) C(9) 2.019(19) .
H(10) C(10) 3.368(19) .
H(10) C(19) 3.31(2) 3_656
H(10) H(7) 2.47(3) .
H(10) H(8) 2.39(3) .
H(10) H(9) 1.64(3) .
H(10) H(11) 2.37(2) .
H(10) H(12) 2.28(2) .
H(10) H(15) 3.41(2) 2_566
H(10) H(17) 3.59(3) 1_655
H(10) H(21) 3.41(2) 3_656
H(10) H(23) 2.46(3) 3_656
H(11) N(2) 2.878(19) .
H(11) C(5) 3.45(2) .
H(11) C(7) 3.41(2) .
H(11) C(8) 2.134(19) .
H(11) C(9) 1.02(2) .
H(11) C(10) 2.12(2) .
H(11) C(11) 2.81(2) .
H(11) C(14) 2.72(2) .
H(11) C(17) 3.15(2) 1_655
H(11) C(18) 2.853(19) .
H(11) C(20) 3.35(2) .
H(11) C(21) 2.50(2) .
H(11) H(9) 2.44(2) .
H(11) H(10) 2.37(2) .
H(11) H(12) 1.62(2) .
H(11) H(17) 3.02(3) 1_655
H(11) H(18) 2.44(3) 1_655
H(11) H(20) 2.36(2) .
H(11) H(21) 2.89(2) .
H(12) N(3) 2.906(19) 4_565
H(12) C(4) 2.784(18) .
H(12) C(5) 2.806(18) .
H(12) C(6) 3.308(18) .
H(12) C(7) 2.759(17) .
H(12) C(8) 2.088(17) .
H(12) C(9) 1.03(2) .
H(12) C(10) 2.087(19) .
H(12) C(11) 2.698(17) .
H(12) C(14) 3.436(19) .
H(12) C(18) 2.721(16) .
H(12) C(22) 3.339(19) 4_565
H(12) H(3) 3.00(2) .
H(12) H(4) 2.27(2) .
H(12) H(8) 2.66(2) .
H(12) H(9) 2.95(2) .
H(12) H(10) 2.28(2) .
H(12) H(11) 1.62(2) .
H(12) H(20) 2.71(2) .
H(12) H(21) 2.25(2) .
H(12) H(23) 3.18(3) 3_656
H(13) N(2) 2.744(18) 2_456
H(13) N(4) 3.560(17) .
H(13) C(1) 3.186(18) .
H(13) C(2) 3.249(18) .
H(13) C(10) 3.292(18) .
H(13) C(11) 2.014(18) .
H(13) C(12) 0.936(18) .
H(13) C(13) 2.113(18) .
H(13) C(15) 3.086(18) .
H(13) C(18) 2.764(17) .
H(13) C(19) 2.620(17) .
H(13) C(23) 3.092(17) .
H(13) H(1) 3.49(2) .
H(13) H(3) 3.05(2) 3_546
H(13) H(6) 3.60(2) 3_546
H(13) H(14) 2.31(2) .
H(13) H(20) 3.44(2) .
H(13) H(21) 3.40(2) .
H(13) H(22) 2.39(3) .
H(13) H(23) 3.58(3) .
H(13) H(24) 2.43(3) .
H(14) N(2) 3.313(15) 2_456
H(14) N(3) 3.590(15) .
H(14) N(4) 3.464(15) .
H(14) N(4) 3.071(16) 2_456
H(14) C(1) 2.106(15) .
H(14) C(2) 2.687(15) .
H(14) C(5) 3.403(15) .
H(14) C(10) 3.579(15) .
H(14) C(11) 3.219(16) .
H(14) C(12) 2.070(16) .
H(14) C(13) 0.974(15) .
H(14) C(14) 3.395(16) .
H(14) C(15) 2.078(15) .
H(14) C(16) 2.786(15) .
H(14) C(17) 2.793(15) .
H(14) C(22) 2.731(15) .
H(14) C(23) 2.645(16) .
H(14) H(1) 2.67(2) .
H(14) H(13) 2.31(2) .
H(14) H(15) 3.17(2) .
H(14) H(18) 2.86(3) .
H(14) H(19) 2.36(3) .
H(14) H(22) 3.32(3) 2_456
H(15) N(1) 3.448(18) .
H(15) N(1) 3.481(17) 2_466
H(15) N(3) 2.748(19) .
H(15) C(1) 2.113(18) .
H(15) C(2) 3.372(18) .
H(15) C(5) 2.842(18) .
H(15) C(6) 2.772(18) .
H(15) C(8) 3.365(18) 2_466
H(15) C(13) 2.864(17) .
H(15) C(14) 3.338(18) .
H(15) C(15) 2.906(17) .
H(15) C(16) 1.010(19) .
H(15) C(17) 2.083(18) .
H(15) C(20) 3.124(18) .
H(15) C(22) 2.452(18) .
H(15) H(5) 2.21(2) .
H(15) H(6) 2.90(2) .
H(15) H(7) 3.09(2) 2_466
H(15) H(9) 2.66(2) 2_466
H(15) H(10) 3.41(2) 2_466
H(15) H(14) 3.17(2) .
H(15) H(16) 1.52(2) .
H(15) H(17) 2.38(3) .
H(15) H(18) 2.91(3) .
H(15) H(19) 2.44(3) .
H(16) N(1) 2.64(2) 2_466
H(16) C(1) 2.01(2) .
H(16) C(2) 2.64(2) .
H(16) C(3) 3.38(2) .
H(16) C(4) 3.54(2) .
H(16) C(5) 2.72(2) .
H(16) C(6) 2.60(2) .
H(16) C(13) 3.36(2) .
H(16) C(16) 0.94(2) .
H(16) C(17) 2.08(2) .
H(16) C(20) 3.58(2) 2_466
H(16) H(1) 2.98(2) .
H(16) H(5) 2.50(2) .
H(16) H(6) 2.23(3) .
H(16) H(9) 3.14(3) 2_466
H(16) H(15) 1.52(2) .
H(16) H(17) 2.37(3) .
H(16) H(18) 2.54(3) .
H(16) H(19) 2.93(3) .
H(16) H(24) 2.79(3) 3_556
H(17) N(1) 3.43(2) 2_466
H(17) N(2) 3.33(2) 1_455
H(17) C(1) 3.41(2) .
H(17) C(6) 3.58(2) 2_466
H(17) C(7) 3.43(2) 2_466
H(17) C(16) 2.07(2) .
H(17) C(17) 0.96(2) .
H(17) H(2) 3.01(3) 4_464
H(17) H(5) 2.99(3) 2_466
H(17) H(7) 2.65(3) 2_466
H(17) H(9) 3.35(3) 1_455
H(17) H(9) 3.51(3) 2_466
H(17) H(10) 3.59(3) 1_455
H(17) H(11) 3.02(3) 1_455
H(17) H(15) 2.38(3) .
H(17) H(16) 2.37(3) .
H(17) H(18) 1.57(4) .
H(17) H(19) 1.61(4) .
H(18) N(2) 3.05(3) 1_455
H(18) N(4) 3.13(3) 2_456
H(18) C(1) 2.82(3) .
H(18) C(2) 2.80(3) .
H(18) C(9) 3.42(3) 1_455
H(18) C(13) 3.32(3) .
H(18) C(16) 2.13(3) .
H(18) C(17) 0.96(3) .
H(18) C(21) 3.53(3) 1_455
H(18) H(1) 2.28(3) .
H(18) H(11) 2.44(3) 1_455
H(18) H(14) 2.86(3) .
H(18) H(15) 2.91(3) .
H(18) H(16) 2.54(3) .
H(18) H(17) 1.57(4) .
H(18) H(19) 1.54(4) .
H(18) H(20) 3.54(3) 1_455
H(19) N(2) 3.13(2) 1_455
H(19) N(3) 2.91(2) .
H(19) N(4) 3.52(2) 2_456
H(19) C(1) 2.92(2) .
H(19) C(2) 3.55(2) .
H(19) C(13) 2.88(2) .
H(19) C(15) 3.34(2) .
H(19) C(16) 2.15(2) .
H(19) C(17) 1.04(2) .
H(19) C(22) 2.80(2) .
H(19) H(1) 3.26(3) .
H(19) H(2) 3.06(3) 4_464
H(19) H(7) 3.30(3) 2_466
H(19) H(14) 2.36(3) .
H(19) H(15) 2.44(3) .
H(19) H(16) 2.93(3) .
H(19) H(17) 1.61(4) .
H(19) H(18) 1.54(4) .
H(19) H(22) 2.81(3) 2_456
H(20) N(2) 3.14(2) .
H(20) N(4) 2.83(2) 2_556
H(20) C(9) 2.78(2) .
H(20) C(10) 2.81(2) .
H(20) C(11) 2.01(2) .
H(20) C(12) 3.11(2) .
H(20) C(14) 3.52(2) .
H(20) C(18) 0.95(2) .
H(20) C(19) 2.07(2) .
H(20) C(21) 3.05(2) .
H(20) C(23) 3.33(2) 2_556
H(20) H(4) 3.58(3) .
H(20) H(11) 2.36(2) .
H(20) H(12) 2.71(2) .
H(20) H(13) 3.44(2) .
H(20) H(18) 3.54(3) 1_655
H(20) H(21) 1.56(3) .
H(20) H(22) 2.38(3) .
H(20) H(23) 2.31(3) .
H(20) H(24) 2.87(4) .
H(21) N(1) 2.87(2) 4_565
H(21) N(3) 2.88(2) 4_565
H(21) C(4) 3.26(2) .
H(21) C(9) 2.81(2) .
H(21) C(10) 2.84(2) .
H(21) C(11) 2.03(2) .
H(21) C(12) 3.10(2) .
H(21) C(18) 1.00(2) .
H(21) C(19) 2.08(2) .
H(21) C(20) 3.49(2) 4_565
H(21) C(22) 3.43(2) 4_565
H(21) H(4) 2.38(3) .
H(21) H(10) 3.41(2) 3_646
H(21) H(11) 2.89(2) .
H(21) H(12) 2.25(2) .
H(21) H(13) 3.40(2) .
H(21) H(20) 1.56(3) .
H(21) H(22) 2.84(3) .
H(21) H(23) 2.39(3) .
H(21) H(24) 2.35(4) .
H(22) N(3) 3.09(2) 2_556
H(22) C(11) 2.70(2) .
H(22) C(12) 2.78(2) .
H(22) C(18) 2.03(2) .
H(22) C(19) 0.95(2) .
H(22) C(22) 3.21(2) 2_556
H(22) H(2) 3.35(3) 3_546
H(22) H(13) 2.39(3) .
H(22) H(14) 3.32(3) 2_556
H(22) H(19) 2.81(3) 2_556
H(22) H(20) 2.38(3) .
H(22) H(21) 2.84(3) .
H(22) H(23) 1.55(3) .
H(22) H(24) 1.65(4) .
H(23) N(1) 3.58(2) 4_565
H(23) N(3) 3.02(2) 2_556
H(23) N(4) 3.53(2) 2_556
H(23) C(8) 3.32(2) 3_646
H(23) C(11) 3.34(2) .
H(23) C(18) 2.03(2) .
H(23) C(19) 0.97(2) .
H(23) C(22) 3.30(2) 2_556
H(23) C(23) 3.56(2) 2_556
H(23) H(10) 2.46(3) 3_646
H(23) H(12) 3.18(3) 3_646
H(23) H(13) 3.58(3) .
H(23) H(20) 2.31(3) .
H(23) H(21) 2.39(3) .
H(23) H(22) 1.55(3) .
H(23) H(24) 1.67(4) .
H(24) N(1) 3.08(3) 4_565
H(24) C(2) 3.38(3) 3_546
H(24) C(3) 3.26(3) 3_546
H(24) C(11) 2.76(3) .
H(24) C(12) 2.85(3) .
H(24) C(18) 2.07(3) .
H(24) C(19) 1.03(3) .
H(24) H(2) 3.48(4) 3_546
H(24) H(3) 3.28(4) 3_546
H(24) H(6) 2.82(3) 3_546
H(24) H(13) 2.43(3) .
H(24) H(16) 2.79(3) 3_546
H(24) H(20) 2.87(4) .
H(24) H(21) 2.35(4) .
H(24) H(22) 1.65(4) .
H(24) H(23) 1.67(4) .

loop_
_geom_torsion_atom_site_label_1
_geom_torsion_atom_site_label_2
_geom_torsion_atom_site_label_3
_geom_torsion_atom_site_label_4
_geom_torsion
C(2) C(1) C(5) C(4) 3.2(2)
C(2) C(1) C(5) C(6) -114.44(19)
C(2) C(1) C(5) C(10) 119.53(17)
C(5) C(1) C(2) C(3) -2.3(2)
C(2) C(1) C(13) C(12) -60.9(2)
C(2) C(1) C(13) C(15) -175.95(17)
C(13) C(1) C(2) C(3) 111.7(2)
C(2) C(1) C(16) C(17) -63.1(2)
C(16) C(1) C(2) C(3) -125.0(2)
C(5) C(1) C(13) C(12) 49.3(2)
C(5) C(1) C(13) C(15) -65.7(2)
C(13) C(1) C(5) C(4) -109.62(18)
C(13) C(1) C(5) C(6) 132.69(18)
C(13) C(1) C(5) C(10) 6.7(2)
C(5) C(1) C(16) C(17) -178.2(2)
C(16) C(1) C(5) C(4) 122.0(2)
C(16) C(1) C(5) C(6) 4.3(2)
C(16) C(1) C(5) C(10) -121.70(18)
C(13) C(1) C(16) C(17) 56.0(2)
C(16) C(1) C(13) C(12) 178.55(17)
C(16) C(1) C(13) C(15) 63.5(2)
C(1) C(2) C(3) C(4) 0.2(2)
C(2) C(3) C(4) C(5) 2.1(2)
C(3) C(4) C(5) C(1) -3.3(2)
C(3) C(4) C(5) C(6) 118.9(2)
C(3) C(4) C(5) C(10) -120.2(2)
C(1) C(5) C(6) C(7) -177.58(19)
C(1) C(5) C(10) C(9) 176.85(16)
C(1) C(5) C(10) C(11) -58.23(18)
C(1) C(5) C(10) C(14) 53.80(19)
C(4) C(5) C(6) C(7) 66.5(2)
C(4) C(5) C(10) C(9) -69.3(2)
C(4) C(5) C(10) C(11) 55.6(2)
C(4) C(5) C(10) C(14) 167.62(16)
C(6) C(5) C(10) C(9) 49.2(2)
C(6) C(5) C(10) C(11) 174.16(16)
C(6) C(5) C(10) C(14) -73.8(2)
C(10) C(5) C(6) C(7) -52.6(2)
C(5) C(6) C(7) C(8) 54.9(2)
C(6) C(7) C(8) C(9) -53.4(2)
C(7) C(8) C(9) C(10) 52.7(2)
C(8) C(9) C(10) C(5) -50.3(2)
C(8) C(9) C(10) C(11) -171.69(18)
C(8) C(9) C(10) C(14) 73.8(2)
C(5) C(10) C(11) C(12) 55.4(2)
C(5) C(10) C(11) C(18) -125.1(2)
C(5) C(10) C(14) C(15) -60.94(18)
C(5) C(10) C(14) C(20) 62.6(2)
C(5) C(10) C(14) C(21) -179.64(15)
C(9) C(10) C(11) C(12) 178.65(18)
C(9) C(10) C(11) C(18) -1.8(2)
C(9) C(10) C(14) C(15) 175.39(15)
C(9) C(10) C(14) C(20) -61.1(2)
C(9) C(10) C(14) C(21) 56.7(2)
C(11) C(10) C(14) C(15) 54.04(18)
C(11) C(10) C(14) C(20) 177.56(17)
C(11) C(10) C(14) C(21) -64.66(18)
C(14) C(10) C(11) C(12) -62.6(2)
C(14) C(10) C(11) C(18) 116.91(19)
C(10) C(11) C(12) C(13) 3.5(2)
C(10) C(11) C(18) C(19) -178.7(2)
C(12) C(11) C(18) C(19) 0.8(3)
C(18) C(11) C(12) C(13) -175.99(19)
C(11) C(12) C(13) C(1) -59.3(2)
C(11) C(12) C(13) C(15) 62.0(2)
C(1) C(13) C(15) C(14) 57.68(19)
C(1) C(13) C(15) C(22) -67.5(2)
C(1) C(13) C(15) C(23) 176.68(16)
C(12) C(13) C(15) C(14) -61.25(18)
C(12) C(13) C(15) C(22) 173.59(17)
C(12) C(13) C(15) C(23) 57.7(2)
C(10) C(14) C(15) C(13) 5.06(19)
C(10) C(14) C(15) C(22) 132.07(17)
C(10) C(14) C(15) C(23) -112.71(17)
C(20) C(14) C(15) C(13) -123.76(16)
C(20) C(14) C(15) C(22) 3.3(2)
C(20) C(14) C(15) C(23) 118.47(17)
C(21) C(14) C(15) C(13) 122.61(16)
C(21) C(14) C(15) C(22) -110.38(18)
C(21) C(14) C(15) C(23) 4.8(2)
